data_2220711
loop_
_publ_author_name
'Binzet, G\"un'
'Fl\"orke, Ulrich'
'K\"ulc\"u, Nevzat'
'Arslan, Hakan'

_publ_section_title
;
 3-Chloro-<i>N</i>-(diphenylcarbamothioyl)benzamide
;
_journal_coeditor_code BQ2121
_journal_issue 2
_journal_name_full 'Acta Crystallographica Section E'
_journal_page_first o351
_journal_page_last o352
_journal_paper_doi 10.1107/S1600536809001639
_journal_volume 65
_journal_year 2009
_chemical_formula_iupac 'C20 H15 Cl N2 O S'
_chemical_formula_moiety 'C20 H15 Cl N2 O S'
_chemical_formula_sum 'C20 H15 Cl N2 O S'
_chemical_formula_weight 366.85
_chemical_name_systematic
;
3-Chloro-<i>N</i>-(diphenylcarbamothioyl)benzamide
;
_space_group_IT_number 2
_symmetry_cell_setting triclinic
_symmetry_space_group_name_Hall '-P 1'
_symmetry_space_group_name_H-M 'P -1'
_atom_sites_solution_hydrogens difmap
_atom_sites_solution_primary direct
_atom_sites_solution_secondary difmap
_audit_creation_method SHELXL-97
_cell_angle_alpha 72.565(10)
_cell_angle_beta 70.495(10)
_cell_angle_gamma 71.303(10)
_cell_formula_units_Z 2
_cell_length_a 8.196(5)
_cell_length_b 10.357(6)
_cell_length_c 11.699(6)
_cell_measurement_reflns_used 710
_cell_measurement_temperature 120(2)
_cell_measurement_theta_max 26.49
_cell_measurement_theta_min 2.96
_cell_volume 865.8(9)
_computing_cell_refinement 'SAINT (Bruker, 2002)'
_computing_data_collection 'SMART (Bruker, 2002)'
_computing_data_reduction 'SAINT (Bruker, 2002)'
_computing_molecular_graphics 'SHELXTL (Sheldrick, 2008)'
_computing_publication_material 'SHELXTL (Sheldrick, 2008)'
_computing_structure_refinement 'SHELXTL (Sheldrick, 2008)'
_computing_structure_solution 'SHELXTL (Sheldrick, 2008)'
_diffrn_ambient_temperature 120(2)
_diffrn_measured_fraction_theta_full 0.983
_diffrn_measured_fraction_theta_max 0.983
_diffrn_measurement_device_type 'Bruker SMART APEX'
_diffrn_measurement_method '\f and \w'
_diffrn_radiation_monochromator graphite
_diffrn_radiation_source 'sealed tube'
_diffrn_radiation_type MoK\a
_diffrn_radiation_wavelength 0.71073
_diffrn_reflns_av_R_equivalents 0.0802
_diffrn_reflns_av_sigmaI/netI 0.1041
_diffrn_reflns_limit_h_max 10
_diffrn_reflns_limit_h_min -10
_diffrn_reflns_limit_k_max 12
_diffrn_reflns_limit_k_min -12
_diffrn_reflns_limit_l_max 14
_diffrn_reflns_limit_l_min -13
_diffrn_reflns_number 5401
_diffrn_reflns_theta_full 26.37
_diffrn_reflns_theta_max 26.37
_diffrn_reflns_theta_min 2.13
_diffrn_standards_decay_% 0
_diffrn_standards_interval_time 430
_diffrn_standards_number 1420
_exptl_absorpt_coefficient_mu 0.351
_exptl_absorpt_correction_T_max 0.9657
_exptl_absorpt_correction_T_min 0.8467
_exptl_absorpt_correction_type multi-scan
_exptl_absorpt_process_details '(SADABS; Bruker, 2002)'
_exptl_crystal_colour colourless
_exptl_crystal_density_diffrn 1.407
_exptl_crystal_density_method 'not measured'
_exptl_crystal_description prism
_exptl_crystal_F_000 380
_exptl_crystal_size_max 0.49
_exptl_crystal_size_mid 0.32
_exptl_crystal_size_min 0.10
_refine_diff_density_max 0.369
_refine_diff_density_min -0.308
_refine_ls_extinction_method none
_refine_ls_goodness_of_fit_ref 1.061
_refine_ls_hydrogen_treatment mixed
_refine_ls_matrix_type full
_refine_ls_number_parameters 230
_refine_ls_number_reflns 3490
_refine_ls_number_restraints 1
_refine_ls_restrained_S_all 1.061
_refine_ls_R_factor_all 0.1078
_refine_ls_R_factor_gt 0.0614
_refine_ls_shift/su_max 0.000
_refine_ls_shift/su_mean 0.000
_refine_ls_structure_factor_coef Fsqd
_refine_ls_weighting_details 'calc w=1/[\s^2^(Fo^2^)+(0.0629P)^2^] where P=(Fo^2^+2Fc^2^)/3'
_refine_ls_weighting_scheme calc
_refine_ls_wR_factor_gt 0.1282
_refine_ls_wR_factor_ref 0.1460
_reflns_number_gt 2290
_reflns_number_total 3490
_reflns_threshold_expression I>2\s(I)
_cod_data_source_file bq2121.cif
_cod_data_source_block I
_cod_depositor_comments
;
The following automatic conversions were performed:
'_symmetry_cell_setting' value 'Triclinic' changed to 'triclinic'
according to '/home/saulius/struct/CIF-dictionaries/cif_core.dic'
dictionary named 'cif_core.dic' version 2.4.1 from 2010-06-29.

Automatic conversion script
Id: cif_fix_enum 1527 2010-12-29 10:47:43Z saulius 

The following automatic conversions were performed:

'_symmetry_cell_setting' value 'Triclinic' changed to 'triclinic'
according to /home/saulius/struct/CIF-dictionaries/cif_core.dic
dictionary named 'cif_core.dic' version 2.4.1 from 2010-06-29.

Automatic conversion script
Id: cif_fix_values 1715 2011-07-08 13:25:40Z adriana 
;
_cod_database_code 2220711
_cod_database_fobs_code 2220711

loop_
_symmetry_equiv_pos_as_xyz
'x, y, z'
'-x, -y, -z'

loop_
_atom_site_type_symbol
_atom_site_label
_atom_site_fract_x
_atom_site_fract_y
_atom_site_fract_z
_atom_site_U_iso_or_equiv
_atom_site_adp_type
_atom_site_calc_flag
_atom_site_refinement_flags
_atom_site_occupancy
_atom_site_disorder_assembly
_atom_site_disorder_group
Cl Cl1 0.51239(14) -0.17055(10) 0.41549(10) 0.0406(3) Uani d . 1 . .
S S1 0.36004(12) 0.69686(9) 0.05276(9) 0.0269(2) Uani d . 1 . .
O O1 0.2248(3) 0.3782(2) 0.3535(2) 0.0276(6) Uani d . 1 . .
N N1 0.2744(4) 0.4535(3) 0.1434(3) 0.0213(6) Uani d D 1 . .
H H1 0.364(3) 0.430(3) 0.078(2) 0.020(9) Uiso d D 1 . .
N N2 0.0613(3) 0.6406(3) 0.2112(3) 0.0210(6) Uani d . 1 . .
C C1 0.2248(4) 0.5945(3) 0.1413(3) 0.0210(7) Uani d . 1 . .
C C2 0.0059(4) 0.7766(4) 0.2405(3) 0.0226(7) Uani d . 1 . .
C C3 -0.0764(5) 0.8908(4) 0.1661(4) 0.0330(9) Uani d . 1 . .
H H3A -0.0918 0.8827 0.0917 0.040 Uiso calc R 1 . .
C C4 -0.1364(5) 1.0175(4) 0.2006(5) 0.0464(11) Uani d . 1 . .
H H4A -0.1930 1.0975 0.1494 0.056 Uiso calc R 1 . .
C C5 -0.1154(6) 1.0291(5) 0.3079(5) 0.0506(12) Uani d . 1 . .
H H5A -0.1565 1.1169 0.3309 0.061 Uiso calc R 1 . .
C C6 -0.0344(6) 0.9132(5) 0.3825(4) 0.0442(11) Uani d . 1 . .
H H6A -0.0227 0.9205 0.4582 0.053 Uiso calc R 1 . .
C C7 0.0294(5) 0.7869(4) 0.3478(3) 0.0322(9) Uani d . 1 . .
H H7A 0.0893 0.7075 0.3977 0.039 Uiso calc R 1 . .
C C8 -0.0738(4) 0.5643(3) 0.2509(3) 0.0205(7) Uani d . 1 . .
C C9 -0.1246(5) 0.5352(4) 0.1618(3) 0.0288(8) Uani d . 1 . .
H H9A -0.0697 0.5650 0.0763 0.035 Uiso calc R 1 . .
C C10 -0.2535(5) 0.4636(4) 0.1963(4) 0.0361(9) Uani d . 1 . .
H H10A -0.2869 0.4425 0.1349 0.043 Uiso calc R 1 . .
C C11 -0.3350(5) 0.4219(4) 0.3204(4) 0.0337(9) Uani d . 1 . .
H H11A -0.4245 0.3720 0.3447 0.040 Uiso calc R 1 . .
C C12 -0.2857(5) 0.4530(4) 0.4097(3) 0.0291(8) Uani d . 1 . .
H H12A -0.3416 0.4243 0.4952 0.035 Uiso calc R 1 . .
C C13 -0.1559(4) 0.5254(4) 0.3744(3) 0.0249(8) Uani d . 1 . .
H H13A -0.1235 0.5483 0.4353 0.030 Uiso calc R 1 . .
C C14 0.2666(4) 0.3508(4) 0.2519(3) 0.0220(7) Uani d . 1 . .
C C15 0.3130(4) 0.2074(3) 0.2337(3) 0.0213(7) Uani d . 1 . .
C C16 0.3799(4) 0.0992(3) 0.3218(3) 0.0235(8) Uani d . 1 . .
H H16A 0.3953 0.1180 0.3917 0.028 Uiso calc R 1 . .
C C17 0.4235(5) -0.0348(4) 0.3077(3) 0.0279(8) Uani d . 1 . .
C C18 0.3970(5) -0.0663(4) 0.2097(3) 0.0299(9) Uani d . 1 . .
H H18A 0.4264 -0.1604 0.2021 0.036 Uiso calc R 1 . .
C C19 0.3273(5) 0.0413(4) 0.1234(3) 0.0314(9) Uani d . 1 . .
H H19A 0.3074 0.0213 0.0557 0.038 Uiso calc R 1 . .
C C20 0.2864(5) 0.1766(4) 0.1339(3) 0.0266(8) Uani d . 1 . .
H H20A 0.2397 0.2501 0.0731 0.032 Uiso calc R 1 . .

loop_
_atom_site_aniso_label
_atom_site_aniso_U_11
_atom_site_aniso_U_22
_atom_site_aniso_U_33
_atom_site_aniso_U_12
_atom_site_aniso_U_13
_atom_site_aniso_U_23
Cl1 0.0544(6) 0.0299(5) 0.0360(6) -0.0082(5) -0.0165(5) -0.0022(4)
S1 0.0276(5) 0.0304(5) 0.0239(5) -0.0124(4) 0.0013(4) -0.0112(4)
O1 0.0352(14) 0.0317(14) 0.0189(13) -0.0047(11) -0.0097(11) -0.0103(11)
N1 0.0228(15) 0.0256(15) 0.0138(15) -0.0063(12) 0.0024(12) -0.0093(12)
N2 0.0231(15) 0.0244(15) 0.0165(15) -0.0072(12) -0.0029(12) -0.0068(12)
C1 0.0242(17) 0.0299(19) 0.0124(17) -0.0077(15) -0.0065(14) -0.0065(14)
C2 0.0220(17) 0.0281(19) 0.0188(18) -0.0098(15) -0.0006(14) -0.0079(15)
C3 0.033(2) 0.034(2) 0.028(2) -0.0098(18) -0.0074(17) -0.0003(17)
C4 0.031(2) 0.029(2) 0.064(3) -0.0037(18) -0.003(2) -0.002(2)
C5 0.050(3) 0.039(3) 0.060(3) -0.019(2) 0.014(2) -0.029(2)
C6 0.051(3) 0.054(3) 0.039(3) -0.027(2) 0.004(2) -0.028(2)
C7 0.039(2) 0.037(2) 0.025(2) -0.0152(18) -0.0062(17) -0.0088(17)
C8 0.0216(17) 0.0235(17) 0.0169(18) -0.0060(14) -0.0047(14) -0.0048(14)
C9 0.0303(19) 0.043(2) 0.0161(18) -0.0148(18) -0.0026(15) -0.0084(16)
C10 0.042(2) 0.045(2) 0.031(2) -0.0138(19) -0.0168(19) -0.0099(19)
C11 0.028(2) 0.040(2) 0.038(2) -0.0171(18) -0.0115(18) -0.0034(18)
C12 0.0247(19) 0.036(2) 0.022(2) -0.0082(17) -0.0016(16) -0.0041(16)
C13 0.0244(18) 0.0297(19) 0.0222(19) -0.0059(15) -0.0062(15) -0.0086(15)
C14 0.0164(16) 0.0313(19) 0.0201(19) -0.0070(14) -0.0038(14) -0.0077(15)
C15 0.0192(16) 0.0293(19) 0.0173(18) -0.0104(14) 0.0000(14) -0.0082(15)
C16 0.0228(17) 0.032(2) 0.0175(18) -0.0119(15) -0.0003(14) -0.0081(15)
C17 0.0269(18) 0.031(2) 0.023(2) -0.0121(17) -0.0033(15) -0.0002(16)
C18 0.034(2) 0.026(2) 0.035(2) -0.0126(16) -0.0063(17) -0.0135(17)
C19 0.037(2) 0.038(2) 0.028(2) -0.0163(18) -0.0071(18) -0.0129(18)
C20 0.0290(19) 0.032(2) 0.0213(19) -0.0114(16) -0.0076(16) -0.0045(16)

loop_
_atom_type_symbol
_atom_type_description
_atom_type_scat_dispersion_real
_atom_type_scat_dispersion_imag
_atom_type_scat_source
C C 0.0033 0.0016 'International Tables Vol C Tables 4.2.6.8 and 6.1.1.4'
H H 0.0000 0.0000 'International Tables Vol C Tables 4.2.6.8 and 6.1.1.4'
N N 0.0061 0.0033 'International Tables Vol C Tables 4.2.6.8 and 6.1.1.4'
O O 0.0106 0.0060 'International Tables Vol C Tables 4.2.6.8 and 6.1.1.4'
S S 0.1246 0.1234 'International Tables Vol C Tables 4.2.6.8 and 6.1.1.4'
Cl Cl 0.1484 0.1585 'International Tables Vol C Tables 4.2.6.8 and 6.1.1.4'

loop_
_geom_angle_atom_site_label_1
_geom_angle_atom_site_label_2
_geom_angle_atom_site_label_3
_geom_angle_site_symmetry_1
_geom_angle_site_symmetry_3
_geom_angle
_geom_angle_publ_flag
C1 N1 C14 . . 123.6(3) ?
C1 N1 H1 . . 114(2) ?
C14 N1 H1 . . 115(2) ?
C1 N2 C8 . . 122.0(3) ?
C1 N2 C2 . . 121.4(3) ?
C8 N2 C2 . . 116.3(3) ?
N2 C1 N1 . . 115.3(3) ?
N2 C1 S1 . . 123.8(3) ?
N1 C1 S1 . . 120.9(3) ?
C3 C2 C7 . . 121.0(3) ?
C3 C2 N2 . . 120.6(3) ?
C7 C2 N2 . . 118.3(3) ?
C2 C3 C4 . . 119.0(4) ?
C2 C3 H3A . . 120.5 ?
C4 C3 H3A . . 120.5 ?
C5 C4 C3 . . 120.6(4) ?
C5 C4 H4A . . 119.7 ?
C3 C4 H4A . . 119.7 ?
C4 C5 C6 . . 119.8(4) ?
C4 C5 H5A . . 120.1 ?
C6 C5 H5A . . 120.1 ?
C7 C6 C5 . . 120.2(4) ?
C7 C6 H6A . . 119.9 ?
C5 C6 H6A . . 119.9 ?
C2 C7 C6 . . 119.3(4) ?
C2 C7 H7A . . 120.3 ?
C6 C7 H7A . . 120.3 ?
C13 C8 C9 . . 120.3(3) ?
C13 C8 N2 . . 120.9(3) ?
C9 C8 N2 . . 118.7(3) ?
C10 C9 C8 . . 120.2(3) ?
C10 C9 H9A . . 119.9 ?
C8 C9 H9A . . 119.9 ?
C9 C10 C11 . . 119.9(3) ?
C9 C10 H10A . . 120.0 ?
C11 C10 H10A . . 120.0 ?
C10 C11 C12 . . 119.8(3) ?
C10 C11 H11A . . 120.1 ?
C12 C11 H11A . . 120.1 ?
C13 C12 C11 . . 120.1(3) ?
C13 C12 H12A . . 120.0 ?
C11 C12 H12A . . 120.0 ?
C8 C13 C12 . . 119.7(3) ?
C8 C13 H13A . . 120.2 ?
C12 C13 H13A . . 120.2 ?
O1 C14 N1 . . 122.1(3) ?
O1 C14 C15 . . 123.2(3) ?
N1 C14 C15 . . 114.7(3) ?
C16 C15 C20 . . 119.1(3) ?
C16 C15 C14 . . 118.1(3) ?
C20 C15 C14 . . 122.7(3) ?
C17 C16 C15 . . 119.5(3) ?
C17 C16 H16A . . 120.3 ?
C15 C16 H16A . . 120.3 ?
C16 C17 C18 . . 121.8(3) ?
C16 C17 Cl1 . . 119.8(3) ?
C18 C17 Cl1 . . 118.4(3) ?
C19 C18 C17 . . 118.6(3) ?
C19 C18 H18A . . 120.7 ?
C17 C18 H18A . . 120.7 ?
C20 C19 C18 . . 120.7(3) ?
C20 C19 H19A . . 119.7 ?
C18 C19 H19A . . 119.7 ?
C19 C20 C15 . . 120.3(3) ?
C19 C20 H20A . . 119.9 ?
C15 C20 H20A . . 119.9 ?

loop_
_geom_bond_atom_site_label_1
_geom_bond_atom_site_label_2
_geom_bond_site_symmetry_2
_geom_bond_distance
_geom_bond_publ_flag
Cl1 C17 . 1.730(4) ?
S1 C1 . 1.659(3) ?
O1 C14 . 1.216(4) ?
N1 C1 . 1.380(4) ?
N1 C14 . 1.388(4) ?
N1 H1 . 0.894(10) ?
N2 C1 . 1.336(4) ?
N2 C8 . 1.437(4) ?
N2 C2 . 1.442(4) ?
C2 C3 . 1.369(5) ?
C2 C7 . 1.372(5) ?
C3 C4 . 1.378(5) ?
C3 H3A . 0.9500 ?
C4 C5 . 1.367(6) ?
C4 H4A . 0.9500 ?
C5 C6 . 1.375(6) ?
C5 H5A . 0.9500 ?
C6 C7 . 1.374(5) ?
C6 H6A . 0.9500 ?
C7 H7A . 0.9500 ?
C8 C13 . 1.370(5) ?
C8 C9 . 1.382(4) ?
C9 C10 . 1.366(5) ?
C9 H9A . 0.9500 ?
C10 C11 . 1.379(5) ?
C10 H10A . 0.9500 ?
C11 C12 . 1.387(5) ?
C11 H11A . 0.9500 ?
C12 C13 . 1.378(5) ?
C12 H12A . 0.9500 ?
C13 H13A . 0.9500 ?
C14 C15 . 1.473(5) ?
C15 C16 . 1.382(5) ?
C15 C20 . 1.395(4) ?
C16 C17 . 1.364(5) ?
C16 H16A . 0.9500 ?
C17 C18 . 1.380(5) ?
C18 C19 . 1.375(5) ?
C18 H18A . 0.9500 ?
C19 C20 . 1.367(5) ?
C19 H19A . 0.9500 ?
C20 H20A . 0.9500 ?

loop_
_geom_hbond_atom_site_label_D
_geom_hbond_atom_site_label_H
_geom_hbond_atom_site_label_A
_geom_hbond_site_symmetry_A
_geom_hbond_distance_DH
_geom_hbond_distance_HA
_geom_hbond_distance_DA
_geom_hbond_angle_DHA
N1 H1 S1 2_665 0.90(2) 2.48(3) 3.351(4) 162(2)
C13 H13A O1 2_566 0.95 2.59 3.434(5) 148
C18 H18A S1 1_545 0.95 2.87 3.609(5) 136

loop_
_geom_torsion_atom_site_label_1
_geom_torsion_atom_site_label_2
_geom_torsion_atom_site_label_3
_geom_torsion_atom_site_label_4
_geom_torsion_site_symmetry_1
_geom_torsion_site_symmetry_2
_geom_torsion_site_symmetry_3
_geom_torsion_site_symmetry_4
_geom_torsion
_geom_torsion_publ_flag
C8 N2 C1 N1 . . . . -20.3(4) ?
C2 N2 C1 N1 . . . . 166.0(3) ?
C8 N2 C1 S1 . . . . 157.6(2) ?
C2 N2 C1 S1 . . . . -16.2(4) ?
C14 N1 C1 N2 . . . . -53.3(4) ?
C14 N1 C1 S1 . . . . 128.9(3) ?
C1 N2 C2 C3 . . . . 91.3(4) ?
C8 N2 C2 C3 . . . . -82.8(4) ?
C1 N2 C2 C7 . . . . -92.0(4) ?
C8 N2 C2 C7 . . . . 93.9(4) ?
C7 C2 C3 C4 . . . . -0.2(5) ?
N2 C2 C3 C4 . . . . 176.4(3) ?
C2 C3 C4 C5 . . . . -0.4(6) ?
C3 C4 C5 C6 . . . . -0.4(6) ?
C4 C5 C6 C7 . . . . 1.8(6) ?
C3 C2 C7 C6 . . . . 1.5(5) ?
N2 C2 C7 C6 . . . . -175.1(3) ?
C5 C6 C7 C2 . . . . -2.3(6) ?
C1 N2 C8 C13 . . . . 123.8(4) ?
C2 N2 C8 C13 . . . . -62.2(4) ?
C1 N2 C8 C9 . . . . -58.6(4) ?
C2 N2 C8 C9 . . . . 115.4(4) ?
C13 C8 C9 C10 . . . . -2.0(5) ?
N2 C8 C9 C10 . . . . -179.6(3) ?
C8 C9 C10 C11 . . . . 0.9(6) ?
C9 C10 C11 C12 . . . . 0.1(6) ?
C10 C11 C12 C13 . . . . 0.0(6) ?
C9 C8 C13 C12 . . . . 2.1(5) ?
N2 C8 C13 C12 . . . . 179.6(3) ?
C11 C12 C13 C8 . . . . -1.1(5) ?
C1 N1 C14 O1 . . . . -4.4(5) ?
C1 N1 C14 C15 . . . . 175.7(3) ?
O1 C14 C15 C16 . . . . -26.1(5) ?
N1 C14 C15 C16 . . . . 153.8(3) ?
O1 C14 C15 C20 . . . . 151.6(3) ?
N1 C14 C15 C20 . . . . -28.4(4) ?
C20 C15 C16 C17 . . . . 2.0(5) ?
C14 C15 C16 C17 . . . . 179.8(3) ?
C15 C16 C17 C18 . . . . -2.3(5) ?
C15 C16 C17 Cl1 . . . . 178.4(2) ?
C16 C17 C18 C19 . . . . 1.1(5) ?
Cl1 C17 C18 C19 . . . . -179.7(3) ?
C17 C18 C19 C20 . . . . 0.5(5) ?
C18 C19 C20 C15 . . . . -0.8(5) ?
C16 C15 C20 C19 . . . . -0.5(5) ?
C14 C15 C20 C19 . . . . -178.2(3) ?

loop_
_cod_related_entry_id
_cod_related_entry_database
_cod_related_entry_code
1 ChemSpider 24741595
